data_7010492
loop_
_publ_author_name
'Bezombes, Jean Philippe'
'Hitchcock, Peter B.'
'Lappert, Michael F.'
'Merle, Philippe G.'

_publ_section_title
;
 Synthesis and structures of lithium N-trimethylsilyl- and
 -neopentyl-anilides and their Et2O and tmen adducts; crystal
 structures of [(Li{\m-N(Ph)R}-trans)2(\m-tmen)]\\infty
 (R&#x2005;=&#x2005;SiMe3 1 or CH2But 2) and
 [Li{\m-N(Ph)CH2But}(OEt2)]2&#x200A;&#x2020;
;
_journal_issue 6
_journal_name_full 'Journal of the Chemical Society, Dalton Transactions'
_journal_page_first 816
_journal_paper_doi 10.1039/b009724l
_journal_year 2001
_chemical_compound_source 'synthesis as described'
_chemical_formula_moiety 'C14 H24 Li N2'
_chemical_formula_sum 'C14 H24 Li N2'
_chemical_formula_weight 227.29
_chemical_name_common '[Li(tmeda)(N(Ph)CH2tBu)]'
_space_group_IT_number 14
_symmetry_cell_setting monoclinic
_symmetry_Int_Tables_number 14
_symmetry_space_group_name_Hall '-P 2ybc'
_symmetry_space_group_name_H-M 'P 1 21/c 1'
_atom_sites_solution_hydrogens geom
_atom_sites_solution_primary direct
_atom_sites_solution_secondary difmap
_audit_conform_dict_location ftp://ftp.iucr.org/cifdics/cif_core_2.1beta5.dic
_audit_conform_dict_name cif_core.dic
_audit_conform_dict_version 2.1beta5
_audit_creation_date 1999-11-02T16:32:05-00:00
_audit_creation_method 'WinGX routine CIF_UPDATE'
_cell_angle_alpha 90
_cell_angle_beta 106.504(5)
_cell_angle_gamma 90
_cell_formula_units_Z 4
_cell_length_a 8.0808(6)
_cell_length_b 19.835(2)
_cell_length_c 9.4817(6)
_cell_measurement_reflns_used 19400
_cell_measurement_temperature 173(2)
_cell_measurement_theta_max 25.028
_cell_measurement_theta_min 4.246
_cell_measurement_wavelength 0.71073
_cell_volume 1457.1(2)
_computing_cell_refinement 'HKL Scalepack (Otwinowski & Minor 1997)'
_computing_data_reduction 'HKL Denzo and Scalepack (Otwinowski & Minor 1997)'
_computing_molecular_graphics 'Ortep-3 for Windows (Farrugia, 1997)'
_computing_publication_material 'WinGX publication routines (Farrugia, 1999)'
_computing_structure_refinement 'SHELXL-97 (Sheldrick, 1997)'
_computing_structure_solution 'SHELXS-97 (Sheldrick, 1997)'
_diffrn_ambient_temperature 173(2)
_diffrn_measured_fraction_theta_full 0.972
_diffrn_measured_fraction_theta_max 0.972
_diffrn_measurement_device KappaCCD
_diffrn_measurement_method CCD
_diffrn_radiation_monochromator graphite
_diffrn_radiation_probe x-ray
_diffrn_radiation_type MoK\a
_diffrn_radiation_wavelength 0.71073
_diffrn_reflns_av_R_equivalents 0.0423
_diffrn_reflns_av_sigmaI/netI 0.0466
_diffrn_reflns_limit_h_max 9
_diffrn_reflns_limit_h_min -9
_diffrn_reflns_limit_k_max 23
_diffrn_reflns_limit_k_min -21
_diffrn_reflns_limit_l_max 10
_diffrn_reflns_limit_l_min -11
_diffrn_reflns_number 6759
_diffrn_reflns_theta_full 25.1
_diffrn_reflns_theta_max 25.1
_diffrn_reflns_theta_min 5.36
_exptl_absorpt_coefficient_mu 0.06
_exptl_crystal_colour colourless
_exptl_crystal_density_diffrn 1.036
_exptl_crystal_density_method 'not measured'
_exptl_crystal_description prism
_exptl_crystal_F_000 500
_exptl_crystal_size_max 0.3
_exptl_crystal_size_mid 0.2
_exptl_crystal_size_min 0.2
_refine_diff_density_max 0.323
_refine_diff_density_min -0.222
_refine_diff_density_rms 0.035
_refine_ls_extinction_method none
_refine_ls_goodness_of_fit_ref 1.078
_refine_ls_hydrogen_treatment mixed
_refine_ls_matrix_type full
_refine_ls_number_parameters 154
_refine_ls_number_reflns 2536
_refine_ls_number_restraints 0
_refine_ls_restrained_S_all 1.078
_refine_ls_R_factor_all 0.0871
_refine_ls_R_factor_gt 0.0697
_refine_ls_shift/su_max 0
_refine_ls_shift/su_mean 0
_refine_ls_structure_factor_coef Fsqd
_refine_ls_weighting_details 'calc w=1/[\s^2^(Fo^2^)+(0.0861P)^2^+0.6372P] where P=(Fo^2^+2Fc^2^)/3'
_refine_ls_weighting_scheme calc
_refine_ls_wR_factor_gt 0.1819
_refine_ls_wR_factor_ref 0.1945
_reflns_number_gt 2005
_reflns_number_total 2536
_reflns_threshold_expression >2sigma(I)
_cod_data_source_file b009724l.txt
_cod_data_source_block nov499
_cod_original_cell_volume 1457.2(2)
_cod_original_sg_symbol_H-M P2(1)/c
_cod_database_code 7010492

loop_
_symmetry_equiv_pos_as_xyz
'x, y, z'
'-x, y+1/2, -z+1/2'
'-x, -y, -z'
'x, -y-1/2, z-1/2'

loop_
_atom_site_label
_atom_site_type_symbol
_atom_site_fract_x
_atom_site_fract_y
_atom_site_fract_z
_atom_site_U_iso_or_equiv
_atom_site_adp_type
_atom_site_occupancy
_atom_site_symmetry_multiplicity
_atom_site_calc_flag
_atom_site_refinement_flags
_atom_site_disorder_assembly
_atom_site_disorder_group
N1 N 0.0370(2) 0.57776(10) 0.4658(2) 0.0493(5) Uani 1 1 d . . .
N2 N -0.3214(2) 0.54994(10) 0.6323(2) 0.0504(5) Uani 1 1 d . . .
C1 C 0.1281(3) 0.61556(12) 0.5858(3) 0.0476(6) Uani 1 1 d . . .
C2 C 0.1569(3) 0.58667(14) 0.7264(3) 0.0568(6) Uani 1 1 d . . .
H2 H 0.1121 0.543 0.7339 0.068 Uiso 1 1 calc R . .
C3 C 0.2480(4) 0.61932(16) 0.8544(3) 0.0694(8) Uani 1 1 d . . .
H3 H 0.2625 0.5982 0.947 0.083 Uiso 1 1 calc R . .
C4 C 0.3172(4) 0.68200(16) 0.8478(3) 0.0683(8) Uani 1 1 d . . .
H4 H 0.3813 0.7043 0.9349 0.082 Uiso 1 1 calc R . .
C5 C 0.2913(3) 0.71201(14) 0.7108(3) 0.0669(8) Uani 1 1 d . . .
H5 H 0.3382 0.7555 0.7047 0.08 Uiso 1 1 calc R . .
C6 C 0.1990(3) 0.68016(13) 0.5834(3) 0.0563(6) Uani 1 1 d . . .
H6 H 0.1829 0.7024 0.4918 0.068 Uiso 1 1 calc R . .
C7 C 0.0202(3) 0.60514(13) 0.3183(3) 0.0543(6) Uani 1 1 d . . .
H7B H 0.0338 0.5672 0.2546 0.065 Uiso 1 1 calc R . .
H7A H 0.1184 0.6362 0.3261 0.065 Uiso 1 1 calc R . .
C8 C -0.1467(3) 0.64313(12) 0.2379(3) 0.0569(7) Uani 1 1 d . . .
C9 C -0.1668(4) 0.70766(13) 0.3200(3) 0.0715(8) Uani 1 1 d . . .
H9A H -0.0663 0.7368 0.3293 0.107 Uiso 1 1 calc R . .
H9B H -0.1753 0.6961 0.4182 0.107 Uiso 1 1 calc R . .
H9C H -0.2716 0.7314 0.2652 0.107 Uiso 1 1 calc R . .
C10 C -0.3034(4) 0.59857(14) 0.2242(3) 0.0697(8) Uani 1 1 d . . .
H10A H -0.2917 0.5571 0.1717 0.105 Uiso 1 1 calc R . .
H10B H -0.4078 0.6226 0.1696 0.105 Uiso 1 1 calc R . .
H10C H -0.3117 0.5872 0.3226 0.105 Uiso 1 1 calc R . .
C11 C -0.1359(5) 0.66152(18) 0.0844(3) 0.0867(10) Uani 1 1 d . . .
H11A H -0.0352 0.6904 0.0929 0.13 Uiso 1 1 calc R . .
H11B H -0.2408 0.6856 0.0311 0.13 Uiso 1 1 calc R . .
H11C H -0.1247 0.6203 0.0309 0.13 Uiso 1 1 calc R . .
C12 C -0.3058(3) 0.62300(13) 0.6598(3) 0.0630(7) Uani 1 1 d . . .
H12A H -0.1913 0.6332 0.7259 0.094 Uiso 1 1 calc R . .
H12B H -0.3945 0.6376 0.7054 0.094 Uiso 1 1 calc R . .
H12C H -0.3214 0.6469 0.5664 0.094 Uiso 1 1 calc R . .
C13 C -0.2986(4) 0.51613(15) 0.7749(3) 0.0650(7) Uani 1 1 d . . .
H13A H -0.3081 0.4672 0.76 0.097 Uiso 1 1 calc R . .
H13B H -0.3881 0.5315 0.8188 0.097 Uiso 1 1 calc R . .
H13C H -0.1845 0.5271 0.8408 0.097 Uiso 1 1 calc R . .
C14 C -0.4953(3) 0.53516(12) 0.5332(3) 0.0541(6) Uani 1 1 d . . .
H14A H -0.5246 0.569 0.4531 0.065 Uiso 1 1 calc R . .
H14B H -0.5814 0.5389 0.589 0.065 Uiso 1 1 calc R . .
Li Li -0.1299(5) 0.52001(19) 0.5316(4) 0.0474(9) Uani 1 1 d . . .

loop_
_atom_site_aniso_label
_atom_site_aniso_U_11
_atom_site_aniso_U_22
_atom_site_aniso_U_33
_atom_site_aniso_U_23
_atom_site_aniso_U_13
_atom_site_aniso_U_12
N1 0.0457(10) 0.0527(12) 0.0501(11) 0.0018(9) 0.0146(8) 0.0016(8)
N2 0.0410(10) 0.0496(11) 0.0652(12) -0.0167(9) 0.0223(9) -0.0042(8)
C1 0.0389(11) 0.0463(13) 0.0617(14) 0.0006(11) 0.0212(10) 0.0045(9)
C2 0.0478(13) 0.0653(16) 0.0571(14) 0.0050(12) 0.0145(11) 0.0032(11)
C3 0.0611(16) 0.086(2) 0.0601(16) 0.0044(14) 0.0156(13) 0.0135(15)
C4 0.0615(16) 0.077(2) 0.0595(16) -0.0153(14) 0.0057(12) 0.0136(14)
C5 0.0527(15) 0.0560(16) 0.086(2) -0.0086(14) 0.0103(13) 0.0026(12)
C6 0.0487(13) 0.0540(15) 0.0632(15) 0.0013(12) 0.0114(11) 0.0023(11)
C7 0.0625(15) 0.0481(14) 0.0547(14) -0.0001(11) 0.0203(11) -0.0041(11)
C8 0.0671(16) 0.0443(13) 0.0536(14) 0.0071(10) 0.0080(12) -0.0029(11)
C9 0.0711(18) 0.0486(15) 0.0817(19) -0.0031(13) 0.0002(14) 0.0082(13)
C10 0.0689(17) 0.0528(16) 0.0779(18) 0.0043(13) 0.0052(14) -0.0060(13)
C11 0.112(3) 0.084(2) 0.0543(16) 0.0126(15) 0.0075(16) -0.0275(19)
C12 0.0568(14) 0.0533(15) 0.0827(19) -0.0221(13) 0.0262(13) -0.0038(12)
C13 0.0623(16) 0.0746(19) 0.0630(16) -0.0091(13) 0.0261(12) -0.0057(13)
C14 0.0391(12) 0.0547(14) 0.0713(16) -0.0174(12) 0.0203(11) -0.0021(10)
Li 0.047(2) 0.044(2) 0.054(2) -0.0012(16) 0.0186(16) 0.0048(16)

loop_
_atom_type_symbol
_atom_type_description
_atom_type_scat_dispersion_real
_atom_type_scat_dispersion_imag
_atom_type_scat_source
C C 0.0033 0.0016 'International Tables Vol C Tables 4.2.6.8 and 6.1.1.4'
H H 0 0 'International Tables Vol C Tables 4.2.6.8 and 6.1.1.4'
Li Li -0.0003 0.0001 'International Tables Vol C Tables 4.2.6.8 and 6.1.1.4'
N N 0.0061 0.0033 'International Tables Vol C Tables 4.2.6.8 and 6.1.1.4'

loop_
_geom_angle_atom_site_label_1
_geom_angle_atom_site_label_2
_geom_angle_atom_site_label_3
_geom_angle
_geom_angle_site_symmetry_1
_geom_angle_site_symmetry_3
_geom_angle_publ_flag
C1 N1 C7 117.71(19) . . ?
C1 N1 Li 107.56(17) . . ?
C7 N1 Li 128.32(18) . . ?
C1 N1 Li 112.93(18) . 3_566 ?
C7 N1 Li 106.93(17) . 3_566 ?
Li N1 Li 74.62(17) . 3_566 ?
C12 N2 C13 107.7(2) . . ?
C12 N2 C14 108.96(19) . . ?
C13 N2 C14 109.92(19) . . ?
C12 N2 Li 108.60(18) . . ?
C13 N2 Li 111.66(18) . . ?
C14 N2 Li 109.95(16) . . ?
N1 C1 C6 127.1(2) . . ?
N1 C1 C2 117.6(2) . . ?
C6 C1 C2 115.3(2) . . ?
N1 C1 Li 43.77(13) . . ?
C6 C1 Li 156.02(18) . . ?
C2 C1 Li 79.02(16) . . ?
C3 C2 C1 122.8(3) . . ?
C4 C3 C2 120.3(3) . . ?
C3 C4 C5 118.4(3) . . ?
C6 C5 C4 121.5(3) . . ?
C5 C6 C1 121.6(3) . . ?
N1 C7 C8 118.8(2) . . ?
C10 C8 C11 109.2(2) . . ?
C10 C8 C9 108.9(2) . . ?
C11 C8 C9 109.2(2) . . ?
C10 C8 C7 110.4(2) . . ?
C11 C8 C7 108.0(2) . . ?
C9 C8 C7 111.2(2) . . ?
N2 C14 C14 111.7(2) . 3_466 ?
N1 Li N1 105.38(17) . 3_566 ?
N1 Li N2 128.5(2) . . ?
N1 Li N2 124.29(19) 3_566 . ?
N1 Li Li 54.12(15) . 3_566 ?
N1 Li Li 51.26(14) 3_566 3_566 ?
N2 Li Li 167.8(3) . 3_566 ?
N1 Li C1 28.66(9) . . ?
N1 Li C1 112.87(16) 3_566 . ?
N2 Li C1 109.48(16) . . ?
Li Li C1 67.46(17) 3_566 . ?

loop_
_geom_bond_atom_site_label_1
_geom_bond_atom_site_label_2
_geom_bond_distance
_geom_bond_site_symmetry_2
_geom_bond_publ_flag
N1 C1 1.386(3) . ?
N1 C7 1.471(3) . ?
N1 Li 1.999(4) . ?
N1 Li 2.077(4) 3_566 ?
N2 C12 1.472(3) . ?
N2 C13 1.473(3) . ?
N2 C14 1.481(3) . ?
N2 Li 2.121(4) . ?
C1 C6 1.406(3) . ?
C1 C2 1.408(3) . ?
C1 Li 2.755(4) . ?
C2 C3 1.388(4) . ?
C3 C4 1.372(4) . ?
C4 C5 1.390(4) . ?
C5 C6 1.379(4) . ?
C7 C8 1.544(3) . ?
C8 C10 1.519(4) . ?
C8 C11 1.527(4) . ?
C8 C9 1.531(4) . ?
C14 C14 1.523(4) 3_466 ?
Li N1 2.077(4) 3_566 ?
Li Li 2.472(7) 3_566 ?
